data_7029757
loop_
_publ_author_name
'Lv, Yaokang'
'Cheng, Jun'
'Matthews, Peter D.'
'Holgado, Juan Pedro'
'Willkomm, Janina'
'Leskes, Michal'
'Steiner, Alexander'
'Fenske, Dieter'
'King, Timothy C.'
'Wood, Paul T.'
'Gan, Lihua'
'Lambert, Richard M.'
'Wright, Dominic S.'

_publ_section_title
;
 A study of the optical properties of metal-doped polyoxotitanium cages
 and the relationship to metal-doped titania.
;
_journal_issue 23
_journal_name_full 'Dalton transactions (Cambridge, England : 2003)'
_journal_page_first 8679
_journal_page_last 8689
_journal_paper_doi 10.1039/c4dt00555d
_journal_volume 43
_journal_year 2014
_chemical_formula_sum 'C56 H140 Fe O44 Ti14'
_chemical_formula_weight 2244.13
_chemical_name_systematic
; 
 ? 
;
_space_group_IT_number 121
_symmetry_cell_setting tetragonal
_symmetry_space_group_name_Hall 'I -4 2'
_symmetry_space_group_name_H-M 'I -4 2 m'
_atom_sites_solution_hydrogens geom
_atom_sites_solution_primary direct
_atom_sites_solution_secondary difmap
_audit_creation_method SHELXL-97
_cell_angle_alpha 90.00
_cell_angle_beta 90.00
_cell_angle_gamma 90.00
_cell_formula_units_Z 2
_cell_length_a 14.379(2)
_cell_length_b 14.379(2)
_cell_length_c 23.815(8)
_cell_measurement_reflns_used 9936
_cell_measurement_temperature 180(2)
_cell_measurement_theta_max 25.96
_cell_measurement_theta_min 2.63
_cell_volume 4923.9(19)
_computing_structure_refinement 'SHELXL-97 (Sheldrick, 2008)'
_computing_structure_solution 'SHELXS-97 (Sheldrick, 2008)'
_diffrn_ambient_temperature 180(2)
_diffrn_measured_fraction_theta_full 0.990
_diffrn_measured_fraction_theta_max 0.990
_diffrn_measurement_device_type 'Nonius Kappa CCD'
_diffrn_measurement_method 'Thin slice \w and \f scans'
_diffrn_radiation_monochromator graphite
_diffrn_radiation_source 'fine-focus sealed tube'
_diffrn_radiation_type MoK\a
_diffrn_radiation_wavelength 0.71073
_diffrn_reflns_av_R_equivalents 0.0535
_diffrn_reflns_av_sigmaI/netI 0.0244
_diffrn_reflns_limit_h_max 14
_diffrn_reflns_limit_h_min -17
_diffrn_reflns_limit_k_max 17
_diffrn_reflns_limit_k_min -17
_diffrn_reflns_limit_l_max 29
_diffrn_reflns_limit_l_min -29
_diffrn_reflns_number 27960
_diffrn_reflns_theta_full 26.10
_diffrn_reflns_theta_max 26.10
_diffrn_reflns_theta_min 2.63
_exptl_absorpt_coefficient_mu 1.287
_exptl_absorpt_correction_T_max 0.85
_exptl_absorpt_correction_T_min 0.78
_exptl_absorpt_correction_type multi-scan
_exptl_absorpt_process_details
;
multi-scan from symmetry-related measurements 
 Sortav (Blessing 1995)
;
_exptl_crystal_colour brown
_exptl_crystal_density_diffrn 1.514
_exptl_crystal_density_method 'not measured'
_exptl_crystal_description block
_exptl_crystal_F_000 2324
_exptl_crystal_size_max 0.17
_exptl_crystal_size_mid 0.12
_exptl_crystal_size_min 0.10
_refine_diff_density_max 0.655
_refine_diff_density_min -0.609
_refine_diff_density_rms 0.117
_refine_ls_abs_structure_details 'Flack H D (1983), Acta Cryst. A39, 876-881'
_refine_ls_abs_structure_Flack 0.32(10)
_refine_ls_extinction_method none
_refine_ls_goodness_of_fit_ref 1.054
_refine_ls_hydrogen_treatment constr
_refine_ls_matrix_type full
_refine_ls_number_parameters 148
_refine_ls_number_reflns 2577
_refine_ls_number_restraints 133
_refine_ls_restrained_S_all 1.042
_refine_ls_R_factor_all 0.0812
_refine_ls_R_factor_gt 0.0727
_refine_ls_shift/su_max 0.000
_refine_ls_shift/su_mean 0.000
_refine_ls_structure_factor_coef Fsqd
_refine_ls_weighting_details 'calc w=1/[\s^2^(Fo^2^)+(0.1248P)^2^+28.4011P] where P=(Fo^2^+2Fc^2^)/3'
_refine_ls_weighting_scheme calc
_refine_ls_wR_factor_gt 0.2256
_refine_ls_wR_factor_ref 0.2332
_reflns_number_gt 2151
_reflns_number_total 2577
_reflns_threshold_expression >2sigma(I)
_cod_data_source_file c4dt00555d2.cif
_cod_data_source_block 2
_cod_depositor_comments 'Adding full bibliography for 7029757--7029760.cif.'
_cod_original_sg_symbol_H-M I-42m
_cod_database_code 7029757

loop_
_symmetry_equiv_pos_as_xyz
'x, y, z'
'y, -x, -z'
'-x, -y, z'
'-y, x, -z'
'x, -y, -z'
'-y, -x, z'
'-x, y, -z'
'y, x, z'
'x+1/2, y+1/2, z+1/2'
'y+1/2, -x+1/2, -z+1/2'
'-x+1/2, -y+1/2, z+1/2'
'-y+1/2, x+1/2, -z+1/2'
'x+1/2, -y+1/2, -z+1/2'
'-y+1/2, -x+1/2, z+1/2'
'-x+1/2, y+1/2, -z+1/2'
'y+1/2, x+1/2, z+1/2'

loop_
_atom_site_label
_atom_site_type_symbol
_atom_site_fract_x
_atom_site_fract_y
_atom_site_fract_z
_atom_site_U_iso_or_equiv
_atom_site_adp_type
_atom_site_occupancy
_atom_site_symmetry_multiplicity
_atom_site_calc_flag
_atom_site_refinement_flags
_atom_site_disorder_assembly
_atom_site_disorder_group
Fe1 Fe 0.5000 0.5000 0.5000 0.0340(5) Uani 1 8 d S . .
Ti1 Ti 0.49679(10) 0.32540(8) 0.40391(5) 0.0471(4) Uani 1 1 d . A .
Ti2 Ti 0.32744(7) 0.32744(7) 0.49461(9) 0.0492(5) Uani 1 2 d S . .
Ti3 Ti 0.5000 0.5000 0.31899(10) 0.0577(6) Uani 1 4 d S . .
O1 O 0.4213(3) 0.4213(3) 0.4565(2) 0.0364(13) Uani 1 2 d S . .
O2 O 0.5784(3) 0.2909(3) 0.4554(2) 0.0533(12) Uani 1 1 d . . .
O3 O 0.5682(3) 0.4318(3) 0.3784(3) 0.0483(15) Uani 1 2 d S . .
O4 O 0.4026(3) 0.4026(3) 0.3419(3) 0.0567(18) Uani 1 2 d SD . .
C41 C 0.333(2) 0.347(3) 0.3123(12) 0.056(6) Uiso 0.29(3) 1 d PDU A -1
H41A H 0.3129 0.2965 0.3366 0.067 Uiso 0.29(3) 1 calc PR A -1
H41B H 0.2794 0.3852 0.3042 0.067 Uiso 0.29(3) 1 calc PR A -1
C42 C 0.368(3) 0.308(4) 0.2603(15) 0.118(13) Uiso 0.29(3) 1 d PDU A -1
H42A H 0.3269 0.2597 0.2477 0.177 Uiso 0.29(3) 1 calc PR A -1
H42B H 0.4288 0.2823 0.2665 0.177 Uiso 0.29(3) 1 calc PR A -1
H42C H 0.3715 0.3558 0.2324 0.177 Uiso 0.29(3) 1 calc PR A -1
C4' C 0.373(3) 0.344(2) 0.2962(15) 0.056(6) Uiso 0.21(3) 1 d PDU A -2
H4'1 H 0.3286 0.2989 0.3100 0.067 Uiso 0.21(3) 1 calc PR A -2
H4'2 H 0.4268 0.3095 0.2822 0.067 Uiso 0.21(3) 1 calc PR A -2
C4" C 0.332(5) 0.396(5) 0.2506(18) 0.118(13) Uiso 0.21(3) 1 d PDU A -2
H4"1 H 0.3153 0.3536 0.2209 0.177 Uiso 0.21(3) 1 calc PR A -2
H4"2 H 0.3765 0.4401 0.2366 0.177 Uiso 0.21(3) 1 calc PR A -2
H4"3 H 0.2780 0.4275 0.2638 0.177 Uiso 0.21(3) 1 calc PR A -2
O5 O 0.3884(4) 0.2523(3) 0.4306(2) 0.0596(13) Uani 1 1 d D . .
C51 C 0.3955(14) 0.1533(10) 0.4405(8) 0.078(4) Uiso 0.488(15) 1 d PDU A 1
H51A H 0.3731 0.1397 0.4781 0.094 Uiso 0.488(15) 1 calc PR A 1
H51B H 0.4604 0.1352 0.4388 0.094 Uiso 0.488(15) 1 calc PR A 1
C52 C 0.343(2) 0.0982(17) 0.4006(11) 0.126(7) Uiso 0.488(15) 1 d PDU A 1
H52A H 0.3510 0.0334 0.4090 0.189 Uiso 0.488(15) 1 calc PR A 1
H52B H 0.3657 0.1104 0.3633 0.189 Uiso 0.488(15) 1 calc PR A 1
H52C H 0.2786 0.1143 0.4028 0.189 Uiso 0.488(15) 1 calc PR A 1
C5' C 0.3537(13) 0.1626(10) 0.4141(8) 0.078(4) Uiso 0.512(15) 1 d PDU A 2
H5'1 H 0.3701 0.1496 0.3754 0.094 Uiso 0.512(15) 1 calc PR A 2
H5'2 H 0.2866 0.1605 0.4177 0.094 Uiso 0.512(15) 1 calc PR A 2
C5" C 0.397(2) 0.0949(16) 0.4515(10) 0.126(7) Uiso 0.512(15) 1 d PDU A 2
H5"1 H 0.3754 0.0336 0.4420 0.189 Uiso 0.512(15) 1 calc PR A 2
H5"2 H 0.3803 0.1088 0.4896 0.189 Uiso 0.512(15) 1 calc PR A 2
H5"3 H 0.4632 0.0976 0.4474 0.189 Uiso 0.512(15) 1 calc PR A 2
O6 O 0.5262(4) 0.2424(4) 0.3488(2) 0.0717(17) Uani 1 1 d D . .
C61 C 0.6068(10) 0.1846(10) 0.3425(6) 0.128(5) Uiso 1 1 d DU A .
H61A H 0.6577 0.2213 0.3276 0.153 Uiso 1 1 calc R . .
H61B H 0.6254 0.1608 0.3789 0.153 Uiso 1 1 calc R . .
C62 C 0.5875(12) 0.1087(11) 0.3055(7) 0.171(8) Uiso 1 1 d DU . .
H62A H 0.6419 0.0705 0.3019 0.257 Uiso 1 1 calc R A .
H62B H 0.5704 0.1324 0.2692 0.257 Uiso 1 1 calc R . .
H62C H 0.5373 0.0723 0.3204 0.257 Uiso 1 1 calc R . .
O7 O 0.4359(7) 0.5641(7) 0.2645(4) 0.106(4) Uani 1 2 d SD . .
C71 C 0.387(4) 0.552(3) 0.2121(14) 0.136(16) Uiso 0.278(18) 1 d PDU A -1
H71A H 0.4164 0.5023 0.1908 0.163 Uiso 0.278(18) 1 calc PR A -1
H71B H 0.3234 0.5339 0.2195 0.163 Uiso 0.278(18) 1 calc PR A -1
C72 C 0.389(4) 0.636(4) 0.1798(15) 0.139(15) Uiso 0.278(18) 1 d PDU A -1
H72A H 0.3583 0.6258 0.1444 0.208 Uiso 0.278(18) 1 calc PR A -1
H72B H 0.4518 0.6549 0.1734 0.208 Uiso 0.278(18) 1 calc PR A -1
H72C H 0.3564 0.6843 0.1999 0.208 Uiso 0.278(18) 1 calc PR A -1
C7' C 0.358(3) 0.606(4) 0.237(2) 0.136(16) Uiso 0.222(18) 1 d PDU A -2
H7'1 H 0.3730 0.6689 0.2258 0.163 Uiso 0.222(18) 1 calc PR A -2
H7'2 H 0.3052 0.6083 0.2624 0.163 Uiso 0.222(18) 1 calc PR A -2
C7" C 0.333(5) 0.552(5) 0.188(2) 0.139(15) Uiso 0.222(18) 1 d PDU A -2
H7"1 H 0.2762 0.5764 0.1718 0.208 Uiso 0.222(18) 1 calc PR A -2
H7"2 H 0.3237 0.4883 0.1980 0.208 Uiso 0.222(18) 1 calc PR A -2
H7"3 H 0.3816 0.5564 0.1603 0.208 Uiso 0.222(18) 1 calc PR A -2
O8 O 0.2414(3) 0.2414(3) 0.5096(4) 0.076(2) Uani 1 2 d SD . .
C81 C 0.207(3) 0.175(2) 0.5493(10) 0.085(9) Uiso 0.237(14) 1 d PDU A -1
H81A H 0.1701 0.2071 0.5776 0.102 Uiso 0.237(14) 1 calc PR A -1
H81B H 0.2583 0.1448 0.5679 0.102 Uiso 0.237(14) 1 calc PR A -1
C82 C 0.150(4) 0.106(3) 0.5214(18) 0.126(14) Uiso 0.237(14) 1 d PDU A -1
H82A H 0.1280 0.0618 0.5485 0.189 Uiso 0.237(14) 1 calc PR A -1
H82B H 0.1857 0.0752 0.4932 0.189 Uiso 0.237(14) 1 calc PR A -1
H82C H 0.0972 0.1363 0.5042 0.189 Uiso 0.237(14) 1 calc PR A -1
C8' C 0.202(2) 0.1533(15) 0.5241(14) 0.085(9) Uiso 0.263(14) 1 d PDU A -2
H8'1 H 0.2502 0.1123 0.5378 0.102 Uiso 0.263(14) 1 calc PR A -2
H8'2 H 0.1747 0.1252 0.4909 0.102 Uiso 0.263(14) 1 calc PR A -2
C8" C 0.131(3) 0.163(3) 0.5667(16) 0.126(14) Uiso 0.263(14) 1 d PDU A -2
H8"1 H 0.1030 0.1032 0.5739 0.189 Uiso 0.263(14) 1 calc PR A -2
H8"2 H 0.0838 0.2053 0.5539 0.189 Uiso 0.263(14) 1 calc PR A -2
H8"3 H 0.1582 0.1861 0.6007 0.189 Uiso 0.263(14) 1 calc PR A -2

loop_
_atom_site_aniso_label
_atom_site_aniso_U_11
_atom_site_aniso_U_22
_atom_site_aniso_U_33
_atom_site_aniso_U_23
_atom_site_aniso_U_13
_atom_site_aniso_U_12
Fe1 0.0285(6) 0.0285(6) 0.0448(11) 0.000 0.000 0.000
Ti1 0.0480(7) 0.0386(6) 0.0546(7) -0.0099(4) -0.0021(7) -0.0001(7)
Ti2 0.0413(6) 0.0413(6) 0.0650(11) -0.0035(6) -0.0035(6) -0.0100(6)
Ti3 0.0610(9) 0.0610(9) 0.0510(13) 0.000 0.000 -0.0001(18)
O1 0.0333(19) 0.0333(19) 0.043(3) -0.0042(17) -0.0042(17) 0.001(2)
O2 0.054(3) 0.043(3) 0.063(3) -0.008(2) -0.001(2) 0.005(2)
O3 0.048(2) 0.048(2) 0.050(4) -0.001(2) 0.001(2) 0.012(3)
O4 0.055(3) 0.055(3) 0.060(4) -0.011(2) -0.011(2) -0.008(4)
O5 0.060(3) 0.042(3) 0.076(3) -0.015(2) -0.003(3) -0.010(2)
O6 0.085(5) 0.055(3) 0.075(3) -0.028(3) -0.003(3) 0.009(3)
O7 0.129(6) 0.129(6) 0.061(6) 0.016(4) -0.016(4) -0.010(8)
O8 0.062(3) 0.062(3) 0.104(7) -0.001(3) -0.001(3) -0.030(4)

loop_
_atom_type_symbol
_atom_type_description
_atom_type_scat_dispersion_real
_atom_type_scat_dispersion_imag
_atom_type_scat_source
C C 0.0033 0.0016 'International Tables Vol C Tables 4.2.6.8 and 6.1.1.4'
H H 0.0000 0.0000 'International Tables Vol C Tables 4.2.6.8 and 6.1.1.4'
Fe Fe 0.3463 0.8444 'International Tables Vol C Tables 4.2.6.8 and 6.1.1.4'
O O 0.0106 0.0060 'International Tables Vol C Tables 4.2.6.8 and 6.1.1.4'
Ti Ti 0.2776 0.4457 'International Tables Vol C Tables 4.2.6.8 and 6.1.1.4'

loop_
_geom_angle_atom_site_label_1
_geom_angle_atom_site_label_2
_geom_angle_atom_site_label_3
_geom_angle
_geom_angle_site_symmetry_1
_geom_angle_site_symmetry_3
O1 Fe1 O1 114.1(3) . 3_665
O1 Fe1 O1 107.21(17) . 4_656
O1 Fe1 O1 107.21(17) 3_665 4_656
O1 Fe1 O1 107.21(17) . 2_566
O1 Fe1 O1 107.21(17) 3_665 2_566
O1 Fe1 O1 114.1(3) 4_656 2_566
O2 Ti1 O6 99.3(3) . .
O2 Ti1 O3 95.0(3) . .
O6 Ti1 O3 99.7(3) . .
O2 Ti1 O5 98.6(2) . .
O6 Ti1 O5 93.8(3) . .
O3 Ti1 O5 159.0(2) . .
O2 Ti1 O1 96.4(2) . .
O6 Ti1 O1 162.4(2) . .
O3 Ti1 O1 86.8(3) . .
O5 Ti1 O1 76.0(2) . .
O2 Ti1 O4 167.3(2) . .
O6 Ti1 O4 89.5(2) . .
O3 Ti1 O4 74.3(3) . .
O5 Ti1 O4 89.9(3) . .
O1 Ti1 O4 76.51(18) . .
O2 Ti1 Ti3 130.09(18) . .
O6 Ti1 Ti3 93.2(2) . .
O3 Ti1 Ti3 35.14(18) . .
O5 Ti1 Ti3 128.66(17) . .
O1 Ti1 Ti3 82.70(15) . .
O4 Ti1 Ti3 39.36(18) . .
O2 Ti1 Ti2 92.21(17) . .
O6 Ti1 Ti2 131.0(2) . .
O3 Ti1 Ti2 126.6(2) . .
O5 Ti1 Ti2 37.30(15) . .
O1 Ti1 Ti2 39.87(16) . .
O4 Ti1 Ti2 88.92(18) . .
Ti3 Ti1 Ti2 114.83(5) . .
O8 Ti2 O2 100.3(3) . 7_656
O8 Ti2 O2 100.3(3) . 2_566
O2 Ti2 O2 90.1(3) 7_656 2_566
O8 Ti2 O5 94.6(3) . .
O2 Ti2 O5 90.9(2) 7_656 .
O2 Ti2 O5 164.7(2) 2_566 .
O8 Ti2 O5 94.6(3) . 8
O2 Ti2 O5 164.7(2) 7_656 8
O2 Ti2 O5 90.9(2) 2_566 8
O5 Ti2 O5 84.2(3) . 8
O8 Ti2 O1 166.1(4) . .
O2 Ti2 O1 89.45(19) 7_656 .
O2 Ti2 O1 89.45(19) 2_566 .
O5 Ti2 O1 75.26(19) . .
O5 Ti2 O1 75.26(19) 8 .
O8 Ti2 Ti1 130.2(2) . .
O2 Ti2 Ti1 83.03(16) 7_656 .
O2 Ti2 Ti1 129.51(16) 2_566 .
O5 Ti2 Ti1 35.64(14) . .
O5 Ti2 Ti1 84.57(17) 8 .
O1 Ti2 Ti1 40.80(9) . .
O8 Ti2 Ti1 130.2(2) . 8
O2 Ti2 Ti1 129.51(16) 7_656 8
O2 Ti2 Ti1 83.03(16) 2_566 8
O5 Ti2 Ti1 84.57(17) . 8
O5 Ti2 Ti1 35.64(14) 8 8
O1 Ti2 Ti1 40.80(9) . 8
Ti1 Ti2 Ti1 64.73(6) . 8
O7 Ti3 O7 90.3(8) 3_665 .
O7 Ti3 O3 179.3(5) 3_665 3_665
O7 Ti3 O3 90.4(5) . 3_665
O7 Ti3 O3 90.4(5) 3_665 .
O7 Ti3 O3 179.3(5) . .
O3 Ti3 O3 88.9(4) 3_665 .
O7 Ti3 O4 100.79(16) 3_665 3_665
O7 Ti3 O4 100.79(16) . 3_665
O3 Ti3 O4 79.08(16) 3_665 3_665
O3 Ti3 O4 79.08(16) . 3_665
O7 Ti3 O4 100.79(16) 3_665 .
O7 Ti3 O4 100.79(16) . .
O3 Ti3 O4 79.08(16) 3_665 .
O3 Ti3 O4 79.08(16) . .
O4 Ti3 O4 149.2(4) 3_665 .
O7 Ti3 Ti1 93.4(3) 3_665 .
O7 Ti3 Ti1 145.65(5) . .
O3 Ti3 Ti1 86.01(17) 3_665 .
O3 Ti3 Ti1 34.28(4) . .
O4 Ti3 Ti1 111.98(19) 3_665 .
O4 Ti3 Ti1 45.00(14) . .
O7 Ti3 Ti1 145.65(5) 3_665 3_665
O7 Ti3 Ti1 93.4(3) . 3_665
O3 Ti3 Ti1 34.28(4) 3_665 3_665
O3 Ti3 Ti1 86.01(17) . 3_665
O4 Ti3 Ti1 45.01(14) 3_665 3_665
O4 Ti3 Ti1 111.98(19) . 3_665
Ti1 Ti3 Ti1 102.30(8) . 3_665
O7 Ti3 Ti1 93.4(3) 3_665 6_665
O7 Ti3 Ti1 145.65(5) . 6_665
O3 Ti3 Ti1 86.01(17) 3_665 6_665
O3 Ti3 Ti1 34.28(4) . 6_665
O4 Ti3 Ti1 45.01(14) 3_665 6_665
O4 Ti3 Ti1 111.98(19) . 6_665
Ti1 Ti3 Ti1 68.21(6) . 6_665
Ti1 Ti3 Ti1 65.44(6) 3_665 6_665
O7 Ti3 Ti1 145.65(5) 3_665 8
O7 Ti3 Ti1 93.4(3) . 8
O3 Ti3 Ti1 34.28(4) 3_665 8
O3 Ti3 Ti1 86.01(17) . 8
O4 Ti3 Ti1 111.98(19) 3_665 8
O4 Ti3 Ti1 45.00(14) . 8
Ti1 Ti3 Ti1 65.44(6) . 8
Ti1 Ti3 Ti1 68.21(6) 3_665 8
Ti1 Ti3 Ti1 102.31(8) 6_665 8
Fe1 O1 Ti2 121.6(3) . .
Fe1 O1 Ti1 113.39(18) . .
Ti2 O1 Ti1 99.33(19) . .
Fe1 O1 Ti1 113.39(18) . 8
Ti2 O1 Ti1 99.33(19) . 8
Ti1 O1 Ti1 107.9(2) . 8
Ti1 O2 Ti2 147.1(3) . 4_656
Ti1 O3 Ti1 137.5(4) . 6_665
Ti1 O3 Ti3 110.58(18) . .
Ti1 O3 Ti3 110.58(19) 6_665 .
C4' O4 C4' 24(3) 8 .
C4' O4 C41 28(2) 8 8
C4' O4 C41 22.4(16) . 8
C4' O4 C41 22.4(16) 8 .
C4' O4 C41 28(2) . .
C41 O4 C41 11(4) 8 .
C4' O4 Ti3 113(2) 8 .
C4' O4 Ti3 113(2) . .
C41 O4 Ti3 135.4(15) 8 .
C41 O4 Ti3 135.4(15) . .
C4' O4 Ti1 112.0(13) 8 8
C4' O4 Ti1 133.9(18) . 8
C41 O4 Ti1 116.6(19) 8 8
C41 O4 Ti1 107.7(15) . 8
Ti3 O4 Ti1 95.6(2) . 8
C4' O4 Ti1 133.9(18) 8 .
C4' O4 Ti1 112.0(13) . .
C41 O4 Ti1 107.7(15) 8 .
C41 O4 Ti1 116.6(19) . .
Ti3 O4 Ti1 95.6(2) . .
Ti1 O4 Ti1 99.0(3) 8 .
C42 C41 O4 113(2) . .
O4 C4' C4" 113(2) . .
C5' O5 C51 35.5(10) . .
C5' O5 Ti1 131.3(9) . .
C51 O5 Ti1 121.2(9) . .
C5' O5 Ti2 121.6(9) . .
C51 O5 Ti2 115.1(9) . .
Ti1 O5 Ti2 107.1(2) . .
O5 C51 C52 113.3(16) . .
O5 C5' C5" 106.6(15) . .
C61 O6 Ti1 130.0(7) . .
C62 C61 O6 110.5(12) . .
C7' O7 C7' 30(6) 6_665 .
C7' O7 C71 43(3) 6_665 6_665
C7' O7 C71 60(3) . 6_665
C7' O7 C71 60(3) 6_665 .
C7' O7 C71 43(3) . .
C71 O7 C71 51(4) 6_665 .
C7' O7 Ti3 158(3) 6_665 .
C7' O7 Ti3 158(3) . .
C71 O7 Ti3 142(2) 6_665 .
C71 O7 Ti3 142(2) . .
C72 C71 O7 111(2) . .
O7 C7' C7" 110(2) . .
C81 O8 C81 26(4) . 8
C81 O8 C8' 43(2) . 8
C81 O8 C8' 27.5(18) 8 8
C81 O8 C8' 27.5(18) . .
C81 O8 C8' 43(2) 8 .
C8' O8 C8' 40(3) 8 .
C81 O8 Ti2 146.6(14) . .
C81 O8 Ti2 146.6(14) 8 .
C8' O8 Ti2 159.7(15) 8 .
C8' O8 Ti2 159.7(15) . .
O8 C81 C82 111(2) . .
O8 C8' C8" 112(2) . .

loop_
_geom_bond_atom_site_label_1
_geom_bond_atom_site_label_2
_geom_bond_distance
_geom_bond_site_symmetry_2
Fe1 O1 1.906(6) .
Fe1 O1 1.906(6) 3_665
Fe1 O1 1.906(6) 4_656
Fe1 O1 1.906(6) 2_566
Ti1 O2 1.768(5) .
Ti1 O6 1.823(5) .
Ti1 O3 1.940(3) .
Ti1 O5 1.984(6) .
Ti1 O1 2.156(4) .
Ti1 O4 2.291(5) .
Ti1 Ti3 3.224(2) .
Ti1 Ti2 3.255(2) .
Ti2 O8 1.787(7) .
Ti2 O2 1.878(5) 7_656
Ti2 O2 1.878(5) 2_566
Ti2 O5 2.063(6) .
Ti2 O5 2.063(6) 8
Ti2 O1 2.115(6) .
Ti2 Ti1 3.255(2) 8
Ti3 O7 1.840(11) 3_665
Ti3 O7 1.840(11) .
Ti3 O3 1.982(7) 3_665
Ti3 O3 1.982(7) .
Ti3 O4 2.055(7) 3_665
Ti3 O4 2.055(7) .
Ti3 Ti1 3.224(2) 3_665
Ti3 Ti1 3.224(2) 6_665
Ti3 Ti1 3.224(2) 8
O1 Ti1 2.156(4) 8
O2 Ti2 1.878(5) 4_656
O3 Ti1 1.940(3) 6_665
O4 C4' 1.441(16) 8
O4 C4' 1.441(16) .
O4 C41 1.463(15) 8
O4 C41 1.463(15) .
O4 Ti1 2.291(5) 8
C41 C42 1.447(19) .
C4' C4" 1.445(19) .
O5 C5' 1.438(14) .
O5 C51 1.448(14) .
C51 C52 1.448(17) .
C5' C5" 1.457(16) .
O6 C61 1.434(13) .
C61 C62 1.431(15) .
O7 C7' 1.435(18) 6_665
O7 C7' 1.435(18) .
O7 C71 1.441(17) 6_665
O7 C71 1.441(17) .
C71 C72 1.437(19) .
C7' C7" 1.45(2) .
O8 C81 1.429(17) .
O8 C81 1.429(17) 8
O8 C8' 1.432(17) 8
O8 C8' 1.432(17) .
C81 C82 1.447(19) .
C8' C8" 1.445(19) .
